data_1008079
loop_
_publ_author_name
'Andron, B'
'Bertaut, E F'

_publ_section_title
;
Etude par Diffraction neutronique de Cr~2~ Ni S~4~
;
_journal_coden_ASTM JOPQAG
_journal_name_full 'Journal de Physique (Paris)'
_journal_page_first 619
_journal_page_last 626
_journal_paper_doi 10.1051/jphys:01966002709-10061900
_journal_volume 27
_journal_year 1966
_chemical_formula_structural 'Cr2 Ni S4'
_chemical_formula_sum 'Cr2 Ni S4'
_chemical_name_systematic 'Dichromium nickel tetrasulfide'
_space_group_IT_number 12
_symmetry_cell_setting monoclinic
_symmetry_Int_Tables_number 12
_symmetry_space_group_name_Hall '-I 2y'
_symmetry_space_group_name_H-M 'I 1 2/m 1'
_cell_angle_alpha 90
_cell_angle_beta 91.05
_cell_angle_gamma 90
_cell_formula_units_Z 2
_cell_length_a 5.94
_cell_length_b 3.42
_cell_length_c 11.14
_cell_volume 226.3
_refine_ls_R_factor_all 0.08
_cod_database_code 1008079

loop_
_symmetry_equiv_pos_as_xyz
x,y,z
-x,y,-z
-x,-y,-z
x,-y,z
1/2+x,1/2+y,1/2+z
1/2-x,1/2+y,1/2-z
1/2-x,1/2-y,1/2-z
1/2+x,1/2-y,1/2+z

loop_
_atom_site_label
_atom_site_type_symbol
_atom_site_symmetry_multiplicity
_atom_site_Wyckoff_symbol
_atom_site_fract_x
_atom_site_fract_y
_atom_site_fract_z
_atom_site_occupancy
_atom_site_attached_hydrogens
_atom_site_calc_flag
Ni1 Ni2+ 2 c 0. 0. 0.5 1. 0 d
Cr1 Cr3+ 4 i 0.0093 0. 0.242 1. 0 d
S1 S2- 4 i 0.348 0. 0.87 1. 0 d
S2 S2- 4 i 0.323 0. 0.381 1. 0 d

loop_
_atom_type_symbol
_atom_type_oxidation_number
Ni2+ 2.000
Cr3+ 3.000
S2- -2.000
